data_4023873
loop_
_publ_author_name
'Adam M.-P. Pederson'
'Elizabeth M. Ward'
'Daniel V. Schoonover'
'Carla Slebodnick'
'Harry W. Gibson'

_publ_section_title
;
 High-Yielding, Regiospecific Synthesis of
 cis(4,4')-Di(carbomethoxybenzo)-30-crown-10, Its Conversion
 to a Pyridyl Cryptand and Strong Complexation
 of 2,2'- and 4,4'-Bipyridinium Derivatives
;
_journal_name_full 'Journal of Organic Chemistry'
_journal_page_first 9094
_journal_page_last 9101
_journal_paper_doi 10.1021/jo801886x
_journal_volume 73
_journal_year 2008
_chemical_formula_moiety '2(C37 H45 N O14), 2(C14 H18 N2 O2), 4(F6 P), C3 H6 O, 2(H2 O)'
_chemical_formula_sum 'C105 H136 F24 N6 O35 P4'
_chemical_formula_weight 2622.08
_chemical_name_systematic
; 
 ? 
;
_space_group_IT_number 2
_symmetry_cell_setting triclinic
_symmetry_space_group_name_Hall '-P 1'
_symmetry_space_group_name_H-M 'P -1'
_atom_sites_solution_hydrogens geom
_atom_sites_solution_primary direct
_atom_sites_solution_secondary difmap
_audit_creation_method SHELXL-97
_cell_angle_alpha 89.867(2)
_cell_angle_beta 81.082(2)
_cell_angle_gamma 85.426(2)
_cell_formula_units_Z 2
_cell_length_a 13.9741(4)
_cell_length_b 16.8936(5)
_cell_length_c 26.4827(5)
_cell_measurement_reflns_used 9490
_cell_measurement_temperature 100(2)
_cell_measurement_theta_max 25.9999
_cell_measurement_theta_min 3.7067
_cell_volume 6156.3(3)
_computing_cell_refinement 'CrysAlisPro (Oxford Diffraction)'
_computing_data_collection 'CrysAlisPro (Oxford Diffraction)'
_computing_data_reduction 'CrysAlisPro (Oxford Diffraction)'
_computing_molecular_graphics 'SHELXTL (Sheldrick, G. M. (2008). Acta Cryst. A64, 112-122.)'
_computing_publication_material 'SHELXTL (Sheldrick, G. M. (2008). Acta Cryst. A64, 112-122.)'
_computing_structure_refinement 'SHELXL-97 (Sheldrick, G. M. (2008). Acta Cryst. A64, 112-122.)'
_computing_structure_solution 'SHELXS-97 (Sheldrick, G. M. (2008). Acta Cryst. A64, 112-122.)'
_diffrn_ambient_temperature 100(2)
_diffrn_detector CCD
_diffrn_detector_type 'Oxford Diffraction Sapphire 3 CCD'
_diffrn_measured_fraction_theta_full 0.984
_diffrn_measured_fraction_theta_max 0.984
_diffrn_measurement_device '\k-geometry diffractometer'
_diffrn_measurement_device_type 'Oxford Diffraction Gemini'
_diffrn_measurement_method 'phi and omega scans'
_diffrn_radiation_monochromator graphite
_diffrn_radiation_probe x-ray
_diffrn_radiation_type MoK\a
_diffrn_radiation_wavelength 0.71073
_diffrn_reflns_av_R_equivalents 0.0393
_diffrn_reflns_av_sigmaI/netI 0.1458
_diffrn_reflns_limit_h_max 17
_diffrn_reflns_limit_h_min -16
_diffrn_reflns_limit_k_max 20
_diffrn_reflns_limit_k_min -20
_diffrn_reflns_limit_l_max 32
_diffrn_reflns_limit_l_min -25
_diffrn_reflns_number 41900
_diffrn_reflns_theta_full 26.11
_diffrn_reflns_theta_max 26.11
_diffrn_reflns_theta_min 3.72
_diffrn_source 'fine-focus sealed tube'
_diffrn_source_current 40
_diffrn_source_voltage 50
_diffrn_standards_decay_% <2%
_diffrn_standards_interval_count 50
_diffrn_standards_number 2
_exptl_absorpt_coefficient_mu 0.176
_exptl_absorpt_correction_type none
_exptl_crystal_colour yellow
_exptl_crystal_density_diffrn 1.415
_exptl_crystal_density_method 'not measured'
_exptl_crystal_description block
_exptl_crystal_F_000 2728
_exptl_crystal_size_max 0.27
_exptl_crystal_size_mid 0.24
_exptl_crystal_size_min 0.07
_platon_squeeze_details
;
 A region of weak residual electron density peaks(1-2 e/A^3^)
 could not be modeled as anything chemically reasonable.  Presumably
 the peaks were from partially evaporated solvent (acetone and
 pentane) molecules.  An electron count of "8" in the void space
 also suggests partially evaporated solvent.
;
_refine_diff_density_max 0.679
_refine_diff_density_min -0.488
_refine_diff_density_rms 0.062
_refine_ls_extinction_method none
_refine_ls_goodness_of_fit_ref 0.848
_refine_ls_hydrogen_treatment constr
_refine_ls_matrix_type full
_refine_ls_number_parameters 1646
_refine_ls_number_reflns 24087
_refine_ls_number_restraints 136
_refine_ls_restrained_S_all 0.855
_refine_ls_R_factor_all 0.1410
_refine_ls_R_factor_gt 0.0621
_refine_ls_shift/su_max 0.002
_refine_ls_shift/su_mean 0.000
_refine_ls_structure_factor_coef Fsqd
_refine_ls_weighting_details 'calc w=1/[\s^2^(Fo^2^)+(0.0830P)^2^+0.0000P] where P=(Fo^2^+2Fc^2^)/3'
_refine_ls_weighting_scheme calc
_refine_ls_wR_factor_gt 0.1545
_refine_ls_wR_factor_ref 0.1694
_reflns_number_gt 9612
_reflns_number_total 24087
_reflns_threshold_expression >2sigma(I)
_cod_data_source_file jo801886x_si_005.cif
_cod_data_source_block gibson1b
_cod_database_code 4023873

loop_
_symmetry_equiv_pos_as_xyz
'x, y, z'
'-x, -y, -z'

loop_
_atom_site_label
_atom_site_type_symbol
_atom_site_fract_x
_atom_site_fract_y
_atom_site_fract_z
_atom_site_U_iso_or_equiv
_atom_site_adp_type
_atom_site_occupancy
_atom_site_symmetry_multiplicity
_atom_site_calc_flag
_atom_site_refinement_flags
_atom_site_disorder_assembly
_atom_site_disorder_group
P1 P 0.04360(7) 0.57123(6) 0.16689(4) 0.0385(3) Uani 1 1 d . . .
F1 F 0.04114(18) 0.66141(14) 0.18360(11) 0.0729(8) Uani 1 1 d . . .
F2 F -0.07210(14) 0.57724(14) 0.17573(8) 0.0518(6) Uani 1 1 d . . .
F3 F 0.04200(17) 0.54558(17) 0.22484(8) 0.0682(8) Uani 1 1 d . . .
F4 F 0.04356(18) 0.48039(14) 0.15061(9) 0.0654(7) Uani 1 1 d . . .
F5 F 0.15860(15) 0.56504(15) 0.15831(9) 0.0617(7) Uani 1 1 d . . .
F6 F 0.04330(18) 0.59650(17) 0.10942(9) 0.0725(8) Uani 1 1 d . . .
P2 P 0.70064(8) 0.79227(7) 0.10496(4) 0.0485(3) Uani 1 1 d . . .
F7 F 0.71239(19) 0.81461(18) 0.04668(9) 0.0776(8) Uani 1 1 d . . .
F8 F 0.81308(19) 0.75481(18) 0.09686(9) 0.0816(9) Uani 1 1 d . . .
F9 F 0.6739(2) 0.70653(17) 0.08851(11) 0.0919(10) Uani 1 1 d . . .
F10 F 0.69367(18) 0.76250(18) 0.16214(8) 0.0784(9) Uani 1 1 d . . .
F11 F 0.7391(2) 0.87140(16) 0.11893(11) 0.0955(10) Uani 1 1 d . . .
F12 F 0.59146(19) 0.8198(2) 0.11248(10) 0.0989(11) Uani 1 1 d . . .
P3A P 0.4301(8) 0.1773(5) 0.2275(4) 0.080(3) Uani 0.46(2) 1 d PD A 1
F13A F 0.5398(10) 0.1936(13) 0.2097(4) 0.116(8) Uani 0.46(2) 1 d PD A 1
F14A F 0.4517(13) 0.1577(13) 0.2829(5) 0.119(7) Uani 0.46(2) 1 d PD A 1
F15A F 0.4063(13) 0.2649(9) 0.2495(8) 0.175(8) Uani 0.46(2) 1 d PD A 1
F16A F 0.3196(12) 0.1660(14) 0.2479(9) 0.092(5) Uani 0.46(2) 1 d PD A 1
F17A F 0.4031(12) 0.2042(12) 0.1743(6) 0.093(4) Uani 0.46(2) 1 d PD A 1
F18A F 0.4408(12) 0.0860(8) 0.2093(7) 0.057(3) Uani 0.46(2) 1 d PD A 1
P3B P 0.4563(11) 0.1710(5) 0.2131(6) 0.100(4) Uani 0.54(2) 1 d PD A 2
F13B F 0.3429(13) 0.1754(14) 0.2240(12) 0.155(10) Uani 0.54(2) 1 d PD A 2
F14B F 0.4585(17) 0.2607(5) 0.2302(8) 0.140(8) Uani 0.54(2) 1 d PD A 2
F15B F 0.4497(18) 0.1940(10) 0.1543(8) 0.135(7) Uani 0.54(2) 1 d PD A 2
F16B F 0.4720(14) 0.1378(10) 0.2683(7) 0.127(6) Uani 0.54(2) 1 d PD A 2
F17B F 0.5684(12) 0.1629(12) 0.1971(8) 0.162(7) Uani 0.54(2) 1 d PD A 2
F18B F 0.4597(14) 0.0817(9) 0.1946(9) 0.124(7) Uani 0.54(2) 1 d PD A 2
P4 P 0.04242(19) 0.60049(16) 0.49044(9) 0.0574(7) Uani 0.50 1 d PD B -1
F19 F 0.0340(4) 0.5745(4) 0.43374(17) 0.0818(18) Uani 0.50 1 d PD B -1
F20 F -0.0462(5) 0.6589(4) 0.4908(2) 0.109(2) Uani 0.50 1 d PD B -1
F21 F 0.0484(3) 0.6284(3) 0.54834(16) 0.0559(13) Uani 0.50 1 d PD B -1
F22 F -0.0249(8) 0.5330(6) 0.5102(3) 0.160(5) Uani 0.50 1 d PD B -1
F23 F 0.1304(6) 0.5415(6) 0.4902(2) 0.173(5) Uani 0.50 1 d PD B -1
F24 F 0.1098(7) 0.6639(6) 0.4730(2) 0.167(4) Uani 0.50 1 d PD B -1
P5 P 0.5000 1.0000 0.5000 0.0454(4) Uani 1 2 d S . .
F25 F 0.42124(18) 0.93648(16) 0.50196(10) 0.0720(8) Uani 1 1 d . . .
F26 F 0.50372(17) 1.00807(16) 0.43976(8) 0.0657(8) Uani 1 1 d . . .
F27 F 0.58556(17) 0.93073(15) 0.49190(8) 0.0655(7) Uani 1 1 d . . .
O1 O 0.18206(18) 0.78369(15) 0.29118(9) 0.0372(6) Uani 1 1 d . . .
O2 O -0.00601(19) 0.76413(16) 0.36104(9) 0.0442(7) Uani 1 1 d . . .
O3 O -0.1231(2) 0.91417(17) 0.38260(9) 0.0517(8) Uani 1 1 d . . .
O4 O -0.29480(18) 0.94546(15) 0.33781(9) 0.0402(7) Uani 1 1 d . . .
O5 O -0.23909(17) 1.04880(14) 0.25635(8) 0.0332(6) Uani 1 1 d . . .
O6 O 0.30456(18) 0.89154(16) 0.29190(10) 0.0464(7) Uani 1 1 d . . .
O7 O 0.2621(2) 1.00087(17) 0.37098(11) 0.0543(8) Uani 1 1 d . . .
O8 O 0.1059(3) 1.09766(19) 0.42690(11) 0.0672(9) Uani 1 1 d . . .
O9 O -0.0227(2) 1.15946(16) 0.35999(10) 0.0518(8) Uani 1 1 d . . .
O10 O -0.10287(17) 1.13733(14) 0.26884(8) 0.0321(6) Uani 1 1 d . . .
O11 O 0.19656(16) 0.75723(14) 0.08478(9) 0.0325(6) Uani 1 1 d . . .
O12 O 0.23962(19) 0.65451(16) 0.03014(9) 0.0439(7) Uani 1 1 d . . .
O13 O -0.14257(19) 0.92792(15) -0.00567(9) 0.0428(7) Uani 1 1 d . . .
O14 O -0.06484(16) 0.94009(13) 0.06191(8) 0.0295(6) Uani 1 1 d . . .
N1 N 0.0450(2) 0.80352(17) 0.03601(10) 0.0281(7) Uani 1 1 d . . .
C1 C 0.3003(3) 0.8595(2) 0.24486(15) 0.0389(10) Uani 1 1 d . . .
C2 C 0.2351(2) 0.7998(2) 0.24466(14) 0.0314(9) Uani 1 1 d . . .
C3 C 0.2297(3) 0.7615(2) 0.19957(13) 0.0320(9) Uani 1 1 d . . .
H3 H 0.1862 0.7211 0.1995 0.038 Uiso 1 1 calc R . .
C4 C 0.2866(3) 0.7806(2) 0.15396(14) 0.0328(9) Uani 1 1 d . . .
C5 C 0.3489(3) 0.8394(2) 0.15436(15) 0.0390(10) Uani 1 1 d . . .
H5 H 0.3877 0.8533 0.1234 0.047 Uiso 1 1 calc R . .
C6 C 0.3561(3) 0.8791(2) 0.19955(16) 0.0419(10) Uani 1 1 d . . .
H6 H 0.3996 0.9197 0.1992 0.050 Uiso 1 1 calc R . .
C7 C -0.0996(2) 1.1087(2) 0.22017(13) 0.0268(8) Uani 1 1 d . . .
C8 C -0.1741(2) 1.0607(2) 0.21317(13) 0.0274(8) Uani 1 1 d . . .
C9 C -0.1781(2) 1.0305(2) 0.16529(13) 0.0277(8) Uani 1 1 d . . .
H9 H -0.2286 0.9979 0.1608 0.033 Uiso 1 1 calc R . .
C10 C -0.1088(3) 1.0470(2) 0.12317(13) 0.0285(9) Uani 1 1 d . . .
C11 C -0.0357(3) 1.0936(2) 0.13038(13) 0.0319(9) Uani 1 1 d . . .
H11 H 0.0122 1.1046 0.1022 0.038 Uiso 1 1 calc R . .
C12 C -0.0309(3) 1.1249(2) 0.17852(14) 0.0308(9) Uani 1 1 d . . .
H12 H 0.0196 1.1576 0.1828 0.037 Uiso 1 1 calc R . .
C13 C 0.1226(3) 0.7186(2) 0.29165(14) 0.0406(10) Uani 1 1 d . . .
H13A H 0.1635 0.6698 0.2793 0.049 Uiso 1 1 calc R . .
H13B H 0.0741 0.7296 0.2685 0.049 Uiso 1 1 calc R . .
C14 C 0.0721(3) 0.7064(3) 0.34451(14) 0.0490(11) Uani 1 1 d . . .
H14A H 0.0468 0.6532 0.3463 0.059 Uiso 1 1 calc R . .
H14B H 0.1201 0.7071 0.3684 0.059 Uiso 1 1 calc R . .
C15 C 0.0204(3) 0.8292(3) 0.38646(16) 0.0573(13) Uani 1 1 d . . .
H15A H 0.0530 0.8658 0.3614 0.069 Uiso 1 1 calc R . .
H15B H 0.0663 0.8111 0.4098 0.069 Uiso 1 1 calc R . .
C16 C -0.0696(3) 0.8717(3) 0.41652(15) 0.0590(13) Uani 1 1 d . . .
H16A H -0.1101 0.8327 0.4356 0.071 Uiso 1 1 calc R . .
H16B H -0.0509 0.9088 0.4415 0.071 Uiso 1 1 calc R . .
C17 C -0.2091(3) 0.9554(3) 0.40855(14) 0.0559(13) Uani 1 1 d . . .
H17A H -0.1928 0.9923 0.4343 0.067 Uiso 1 1 calc R . .
H17B H -0.2526 0.9172 0.4263 0.067 Uiso 1 1 calc R . .
C18 C -0.2592(3) 1.0011(3) 0.36980(14) 0.0506(11) Uani 1 1 d . . .
H18A H -0.3139 1.0368 0.3874 0.061 Uiso 1 1 calc R . .
H18B H -0.2130 1.0340 0.3488 0.061 Uiso 1 1 calc R . .
C19 C -0.3596(3) 0.9800(2) 0.30590(13) 0.0395(10) Uani 1 1 d . . .
H19A H -0.3897 1.0312 0.3212 0.047 Uiso 1 1 calc R . .
H19B H -0.4122 0.9445 0.3045 0.047 Uiso 1 1 calc R . .
C20 C -0.3109(3) 0.9942(2) 0.25262(13) 0.0349(9) Uani 1 1 d . . .
H20A H -0.2800 0.9438 0.2365 0.042 Uiso 1 1 calc R . .
H20B H -0.3589 1.0169 0.2316 0.042 Uiso 1 1 calc R . .
C21 C 0.3598(3) 0.9592(3) 0.29291(17) 0.0591(13) Uani 1 1 d . . .
H21A H 0.3301 1.0043 0.2752 0.071 Uiso 1 1 calc R . .
H21B H 0.4271 0.9465 0.2754 0.071 Uiso 1 1 calc R . .
C22 C 0.3597(3) 0.9800(3) 0.34753(18) 0.0680(14) Uani 1 1 d . . .
H22A H 0.3877 0.9342 0.3653 0.082 Uiso 1 1 calc R . .
H22B H 0.3997 1.0253 0.3499 0.082 Uiso 1 1 calc R . .
C23 C 0.2514(4) 1.0153(3) 0.42375(17) 0.0632(14) Uani 1 1 d . . .
H23A H 0.2835 1.0635 0.4304 0.076 Uiso 1 1 calc R . .
H23B H 0.2822 0.9699 0.4407 0.076 Uiso 1 1 calc R . .
C24 C 0.1461(4) 1.0264(3) 0.44450(16) 0.0685(15) Uani 1 1 d . . .
H24A H 0.1125 0.9815 0.4335 0.082 Uiso 1 1 calc R . .
H24B H 0.1371 1.0273 0.4823 0.082 Uiso 1 1 calc R . .
C25 C 0.0040(4) 1.1092(4) 0.44044(17) 0.0802(17) Uani 1 1 d . . .
H25A H -0.0131 1.1182 0.4778 0.096 Uiso 1 1 calc R . .
H25B H -0.0262 1.0612 0.4314 0.096 Uiso 1 1 calc R . .
C26 C -0.0337(4) 1.1792(3) 0.41276(15) 0.0756(17) Uani 1 1 d . . .
H26A H -0.1031 1.1931 0.4263 0.091 Uiso 1 1 calc R . .
H26B H 0.0030 1.2256 0.4177 0.091 Uiso 1 1 calc R . .
C27 C -0.0547(3) 1.2222(2) 0.32946(14) 0.0445(11) Uani 1 1 d . . .
H27A H -0.0192 1.2696 0.3336 0.053 Uiso 1 1 calc R . .
H27B H -0.1250 1.2366 0.3402 0.053 Uiso 1 1 calc R . .
C28 C -0.0361(3) 1.1953(2) 0.27506(14) 0.0374(10) Uani 1 1 d . . .
H28A H -0.0456 1.2410 0.2523 0.045 Uiso 1 1 calc R . .
H28B H 0.0316 1.1718 0.2661 0.045 Uiso 1 1 calc R . .
C29 C 0.2833(3) 0.7328(2) 0.10753(14) 0.0370(10) Uani 1 1 d . . .
H29A H 0.3421 0.7396 0.0823 0.044 Uiso 1 1 calc R . .
H29B H 0.2829 0.6759 0.1165 0.044 Uiso 1 1 calc R . .
C30 C 0.1836(3) 0.7102(2) 0.04603(14) 0.0339(9) Uani 1 1 d . . .
C31 C 0.0933(3) 0.7330(2) 0.02394(13) 0.0314(9) Uani 1 1 d . . .
C32 C 0.0666(3) 0.6793(2) -0.00974(14) 0.0425(10) Uani 1 1 d . . .
H32 H 0.1026 0.6293 -0.0163 0.051 Uiso 1 1 calc R . .
C33 C -0.0129(3) 0.6991(2) -0.03360(14) 0.0444(11) Uani 1 1 d . . .
H33 H -0.0328 0.6631 -0.0567 0.053 Uiso 1 1 calc R . .
C34 C -0.0630(3) 0.7728(2) -0.02314(13) 0.0371(10) Uani 1 1 d . . .
H34 H -0.1173 0.7890 -0.0394 0.044 Uiso 1 1 calc R . .
C35 C -0.0314(3) 0.8225(2) 0.01197(12) 0.0320(9) Uani 1 1 d . . .
C36 C -0.0854(3) 0.9013(2) 0.02155(13) 0.0302(9) Uani 1 1 d . . .
C37 C -0.1195(3) 1.0183(2) 0.07151(12) 0.0321(9) Uani 1 1 d . . .
H37A H -0.1890 1.0137 0.0695 0.038 Uiso 1 1 calc R . .
H37B H -0.0941 1.0564 0.0453 0.038 Uiso 1 1 calc R . .
O15 O 0.80730(19) 0.41224(15) 0.32173(9) 0.0426(7) Uani 1 1 d . . .
O16 O 0.7616(3) 0.5416(2) 0.39202(12) 0.0769(10) Uani 1 1 d . C .
O17 O 0.7013(3) 0.7083(3) 0.40357(13) 0.1039(15) Uani 1 1 d D . .
O18A O 0.5626(3) 0.7932(3) 0.34489(15) 0.0441(15) Uiso 0.640(7) 1 d PD C 1
O18B O 0.5468(6) 0.7311(5) 0.3588(3) 0.059(3) Uiso 0.360(7) 1 d PD C 2
O19 O 0.43405(19) 0.66245(17) 0.28332(9) 0.0473(7) Uani 1 1 d . C .
O20 O 0.69513(18) 0.29587(15) 0.32053(9) 0.0374(6) Uani 1 1 d . . .
O21 O 0.5309(2) 0.26744(18) 0.39528(11) 0.0658(9) Uani 1 1 d . . .
O22 O 0.3210(2) 0.30182(17) 0.41465(10) 0.0535(8) Uani 1 1 d . . .
O23 O 0.2433(2) 0.4088(2) 0.34573(11) 0.0694(9) Uani 1 1 d . . .
O24 O 0.32253(18) 0.54646(16) 0.27846(9) 0.0409(7) Uani 1 1 d . . .
O25 O 0.71495(16) 0.27476(14) 0.11141(8) 0.0302(6) Uani 1 1 d . . .
O26 O 0.7594(2) 0.16938(16) 0.05958(9) 0.0488(8) Uani 1 1 d . . .
O27 O 0.39749(19) 0.44846(16) 0.00917(9) 0.0466(7) Uani 1 1 d . . .
O28 O 0.45623(16) 0.45574(13) 0.08330(8) 0.0287(6) Uani 1 1 d . . .
N2 N 0.5703(2) 0.31972(17) 0.05876(9) 0.0253(7) Uani 1 1 d . . .
C38 C 0.8067(3) 0.3781(2) 0.27525(15) 0.0347(9) Uani 1 1 d . . .
C39 C 0.7455(3) 0.3156(2) 0.27429(14) 0.0316(9) Uani 1 1 d . . .
C40 C 0.7418(3) 0.2769(2) 0.22856(14) 0.0352(9) Uani 1 1 d . . .
H40 H 0.7006 0.2349 0.2281 0.042 Uiso 1 1 calc R . .
C41 C 0.7983(3) 0.2992(2) 0.18293(13) 0.0313(9) Uani 1 1 d . . .
C42 C 0.8573(3) 0.3607(2) 0.18400(15) 0.0372(10) Uani 1 1 d . . .
H42 H 0.8955 0.3764 0.1533 0.045 Uiso 1 1 calc R . .
C43 C 0.8611(3) 0.3999(2) 0.22958(16) 0.0414(10) Uani 1 1 d . . .
H43 H 0.9016 0.4425 0.2296 0.050 Uiso 1 1 calc R . .
C44 C 0.4326(3) 0.6333(2) 0.23523(15) 0.0354(10) Uani 1 1 d . . .
C45 C 0.3720(3) 0.5713(2) 0.23300(14) 0.0320(9) Uani 1 1 d . . .
C46 C 0.3653(3) 0.5390(2) 0.18584(13) 0.0309(9) Uani 1 1 d . . .
H46 H 0.3241 0.4973 0.1840 0.037 Uiso 1 1 calc R . .
C47 C 0.4173(3) 0.5662(2) 0.14133(13) 0.0291(9) Uani 1 1 d . . .
C48 C 0.4764(3) 0.6269(2) 0.14459(14) 0.0351(9) Uani 1 1 d . . .
H48 H 0.5124 0.6460 0.1142 0.042 Uiso 1 1 calc R . .
C49 C 0.4844(3) 0.6607(2) 0.19095(15) 0.0352(9) Uani 1 1 d . . .
H49 H 0.5253 0.7027 0.1924 0.042 Uiso 1 1 calc R . .
C50 C 0.8672(3) 0.4769(3) 0.32211(17) 0.0552(12) Uani 1 1 d . . .
H50A H 0.8468 0.5195 0.2993 0.066 Uiso 1 1 calc R . .
H50B H 0.9359 0.4587 0.3095 0.066 Uiso 1 1 calc R . .
C51 C 0.8575(4) 0.5083(3) 0.37587(19) 0.0764(16) Uani 1 1 d . . .
H51A H 0.8732 0.4647 0.3990 0.092 Uiso 1 1 calc R . .
H51B H 0.9038 0.5493 0.3774 0.092 Uiso 1 1 calc R . .
C52 C 0.7491(5) 0.5858(4) 0.44037(18) 0.103(2) Uani 1 1 d . . .
H52A H 0.6825 0.5812 0.4588 0.123 Uiso 1 1 calc R C .
H52B H 0.7955 0.5621 0.4620 0.123 Uiso 1 1 calc R . .
C53 C 0.7646(5) 0.6679(4) 0.4326(2) 0.104(2) Uani 1 1 d . C .
H53A H 0.7576 0.6946 0.4664 0.125 Uiso 1 1 calc R . .
H53B H 0.8322 0.6721 0.4155 0.125 Uiso 1 1 calc R . .
C54A C 0.6173(6) 0.7470(5) 0.4272(3) 0.064(2) Uiso 0.640(7) 1 d PD C 1
H54A H 0.6295 0.7701 0.4597 0.076 Uiso 0.640(7) 1 calc PR C 1
H54B H 0.5685 0.7077 0.4358 0.076 Uiso 0.640(7) 1 calc PR C 1
C55A C 0.5733(5) 0.8147(5) 0.3953(2) 0.044(2) Uiso 0.640(7) 1 d PD C 1
H55A H 0.5087 0.8341 0.4138 0.052 Uiso 0.640(7) 1 calc PR C 1
H55B H 0.6154 0.8594 0.3933 0.052 Uiso 0.640(7) 1 calc PR C 1
C56A C 0.4915(6) 0.7387(5) 0.3429(2) 0.052(2) Uiso 0.640(7) 1 d PD C 1
H56A H 0.4265 0.7611 0.3593 0.063 Uiso 0.640(7) 1 calc PR C 1
H56B H 0.5083 0.6881 0.3597 0.063 Uiso 0.640(7) 1 calc PR C 1
C54B C 0.6712(8) 0.7833(7) 0.4121(5) 0.053(4) Uiso 0.360(7) 1 d PD C 2
H54C H 0.7063 0.8190 0.3873 0.063 Uiso 0.360(7) 1 calc PR C 2
H54D H 0.6745 0.8005 0.4474 0.063 Uiso 0.360(7) 1 calc PR C 2
C55B C 0.5677(9) 0.7759(10) 0.4030(5) 0.058(4) Uiso 0.360(7) 1 d PD C 2
H55C H 0.5330 0.7519 0.4341 0.070 Uiso 0.360(7) 1 calc PR C 2
H55D H 0.5371 0.8305 0.4010 0.070 Uiso 0.360(7) 1 calc PR C 2
C56B C 0.4853(10) 0.7784(8) 0.3308(4) 0.067(5) Uiso 0.360(7) 1 d PD C 2
H56C H 0.5097 0.8311 0.3224 0.080 Uiso 0.360(7) 1 calc PR C 2
H56D H 0.4175 0.7852 0.3487 0.080 Uiso 0.360(7) 1 calc PR C 2
C57 C 0.4950(3) 0.7268(3) 0.28534(16) 0.0630(14) Uani 1 1 d D . .
H57A H 0.4687 0.7752 0.2694 0.076 Uiso 1 1 calc R C 1
H57B H 0.5621 0.7122 0.2681 0.076 Uiso 1 1 calc R C 1
C58 C 0.6400(3) 0.2276(2) 0.31961(15) 0.0481(11) Uani 1 1 d . . .
H58A H 0.6827 0.1820 0.3036 0.058 Uiso 1 1 calc R . .
H58B H 0.5872 0.2392 0.2991 0.058 Uiso 1 1 calc R . .
C59 C 0.5977(3) 0.2073(2) 0.37295(15) 0.0475(11) Uani 1 1 d . . .
H59A H 0.5653 0.1574 0.3724 0.057 Uiso 1 1 calc R . .
H59B H 0.6506 0.1985 0.3937 0.057 Uiso 1 1 calc R . .
C60 C 0.4668(3) 0.2421(3) 0.43860(17) 0.0643(14) Uani 1 1 d . . .
H60A H 0.4571 0.2835 0.4657 0.077 Uiso 1 1 calc R . .
H60B H 0.4960 0.1929 0.4524 0.077 Uiso 1 1 calc R . .
C61 C 0.3701(4) 0.2267(3) 0.42343(17) 0.0618(13) Uani 1 1 d . . .
H61A H 0.3802 0.1935 0.3920 0.074 Uiso 1 1 calc R . .
H61B H 0.3310 0.1983 0.4510 0.074 Uiso 1 1 calc R . .
C62 C 0.2309(4) 0.2959(3) 0.3984(2) 0.0874(18) Uani 1 1 d . . .
H62A H 0.1871 0.2694 0.4250 0.105 Uiso 1 1 calc R . .
H62B H 0.2401 0.2631 0.3668 0.105 Uiso 1 1 calc R . .
C63 C 0.1865(4) 0.3751(4) 0.3885(2) 0.0896(19) Uani 1 1 d . . .
H63A H 0.1195 0.3709 0.3815 0.108 Uiso 1 1 calc R . .
H63B H 0.1831 0.4097 0.4190 0.108 Uiso 1 1 calc R . .
C64 C 0.1946(3) 0.4763(3) 0.32604(16) 0.0648(14) Uani 1 1 d . . .
H64A H 0.1921 0.5223 0.3494 0.078 Uiso 1 1 calc R . .
H64B H 0.1272 0.4653 0.3230 0.078 Uiso 1 1 calc R . .
C65 C 0.2487(3) 0.4945(3) 0.27474(15) 0.0536(12) Uani 1 1 d . . .
H65A H 0.2785 0.4444 0.2577 0.064 Uiso 1 1 calc R . .
H65B H 0.2026 0.5193 0.2534 0.064 Uiso 1 1 calc R . .
C66 C 0.8007(3) 0.2509(2) 0.13581(14) 0.0392(10) Uani 1 1 d . . .
H66A H 0.8607 0.2588 0.1117 0.047 Uiso 1 1 calc R . .
H66B H 0.8010 0.1939 0.1446 0.047 Uiso 1 1 calc R . .
C67 C 0.7045(3) 0.2259(2) 0.07404(13) 0.0327(9) Uani 1 1 d . . .
C68 C 0.6158(3) 0.2477(2) 0.04980(12) 0.0271(8) Uani 1 1 d . . .
C69 C 0.5878(3) 0.1921(2) 0.01755(13) 0.0346(9) Uani 1 1 d . . .
H69 H 0.6226 0.1413 0.0125 0.041 Uiso 1 1 calc R . .
C70 C 0.5096(3) 0.2109(2) -0.00686(13) 0.0386(10) Uani 1 1 d . . .
H70 H 0.4884 0.1734 -0.0285 0.046 Uiso 1 1 calc R . .
C71 C 0.4625(3) 0.2859(2) 0.00081(13) 0.0333(9) Uani 1 1 d . . .
H71 H 0.4089 0.3016 -0.0160 0.040 Uiso 1 1 calc R . .
C72 C 0.4952(2) 0.3378(2) 0.03356(12) 0.0280(8) Uani 1 1 d . . .
C73 C 0.4444(3) 0.4200(2) 0.04021(14) 0.0328(9) Uani 1 1 d . . .
C74 C 0.4042(3) 0.5350(2) 0.09065(13) 0.0368(10) Uani 1 1 d . . .
H74A H 0.3343 0.5315 0.0893 0.044 Uiso 1 1 calc R . .
H74B H 0.4306 0.5709 0.0633 0.044 Uiso 1 1 calc R . .
O29 O -0.25235(18) 0.65923(15) 0.29944(9) 0.0450(7) Uani 1 1 d . . .
H29 H -0.2756 0.6723 0.3297 0.068 Uiso 1 1 calc R . .
O30 O 0.4368(3) 0.9741(2) 0.05401(16) 0.1010(13) Uani 1 1 d . . .
H30 H 0.4399 0.9892 0.0236 0.152 Uiso 1 1 calc R . .
N3 N -0.1212(2) 0.82546(17) 0.24012(11) 0.0310(7) Uani 1 1 d . . .
N4 N 0.2537(2) 1.03775(19) 0.11514(14) 0.0461(9) Uani 1 1 d . . .
C75 C -0.0780(3) 0.8760(2) 0.26708(13) 0.0346(9) Uani 1 1 d . . .
H75 H -0.1013 0.8848 0.3024 0.041 Uiso 1 1 calc R . .
C76 C -0.0014(3) 0.9146(2) 0.24403(14) 0.0344(9) Uani 1 1 d . . .
H76 H 0.0283 0.9501 0.2634 0.041 Uiso 1 1 calc R . .
C77 C 0.0340(2) 0.9025(2) 0.19224(13) 0.0266(8) Uani 1 1 d . . .
C78 C -0.0109(2) 0.8490(2) 0.16600(13) 0.0286(9) Uani 1 1 d . . .
H78 H 0.0122 0.8384 0.1308 0.034 Uiso 1 1 calc R . .
C79 C -0.0874(3) 0.8115(2) 0.19002(13) 0.0328(9) Uani 1 1 d . . .
H79 H -0.1174 0.7750 0.1715 0.039 Uiso 1 1 calc R . .
C80 C -0.2046(3) 0.7837(2) 0.26573(14) 0.0377(10) Uani 1 1 d . . .
H80A H -0.2516 0.7782 0.2418 0.045 Uiso 1 1 calc R . .
H80B H -0.2381 0.8152 0.2957 0.045 Uiso 1 1 calc R . .
C81 C -0.1695(3) 0.7023(2) 0.28282(15) 0.0407(10) Uani 1 1 d . . .
H81A H -0.1269 0.6737 0.2541 0.049 Uiso 1 1 calc R . .
H81B H -0.1317 0.7076 0.3112 0.049 Uiso 1 1 calc R . .
C82 C 0.2290(3) 1.0462(2) 0.16577(18) 0.0459(11) Uani 1 1 d . . .
H82 H 0.2593 1.0833 0.1837 0.055 Uiso 1 1 calc R . .
C83 C 0.1594(3) 1.0011(2) 0.19222(15) 0.0375(10) Uani 1 1 d . . .
H83 H 0.1427 1.0068 0.2283 0.045 Uiso 1 1 calc R . .
C84 C 0.1138(2) 0.9470(2) 0.16577(14) 0.0302(9) Uani 1 1 d . . .
C85 C 0.1438(3) 0.9396(2) 0.11288(14) 0.0320(9) Uani 1 1 d . . .
H85 H 0.1158 0.9027 0.0937 0.038 Uiso 1 1 calc R . .
C86 C 0.2135(3) 0.9852(2) 0.08888(15) 0.0410(10) Uani 1 1 d . . .
H86 H 0.2335 0.9796 0.0530 0.049 Uiso 1 1 calc R . .
C87 C 0.3306(3) 1.0866(3) 0.08939(18) 0.0628(13) Uani 1 1 d . . .
H87A H 0.3295 1.1370 0.1086 0.075 Uiso 1 1 calc R . .
H87B H 0.3182 1.0997 0.0544 0.075 Uiso 1 1 calc R . .
C88 C 0.4300(4) 1.0410(3) 0.0868(2) 0.0876(17) Uani 1 1 d . . .
H88A H 0.4815 1.0763 0.0739 0.105 Uiso 1 1 calc R . .
H88B H 0.4398 1.0235 0.1214 0.105 Uiso 1 1 calc R . .
O31 O 0.9197(2) 0.48181(16) 0.06859(10) 0.0579(8) Uani 1 1 d . . .
H31 H 0.9796 0.4830 0.0691 0.087 Uiso 1 1 calc R D 1
O32A O 0.4368(6) 0.5844(5) 0.4235(3) 0.107(3) Uiso 0.50 1 d PU E 1
H32A H 0.4701 0.5666 0.4455 0.161 Uiso 0.50 1 calc PR E 1
N5A N 0.7288(5) 0.5197(4) 0.0990(4) 0.0264(17) Uiso 0.50 1 d PU E 1
N6A N 0.5027(6) 0.4525(5) 0.3519(3) 0.0419(19) Uiso 0.50 1 d PU E 1
C89A C 0.7445(7) 0.5687(6) 0.1358(3) 0.041(3) Uiso 0.50 1 d PU E 1
H89A H 0.7838 0.6120 0.1287 0.049 Uiso 0.50 1 calc PR E 1
C90A C 0.7007(6) 0.5529(5) 0.1846(5) 0.028(2) Uiso 0.50 1 d PU E 1
H90A H 0.7102 0.5859 0.2121 0.034 Uiso 0.50 1 calc PR E 1
C91A C 0.6424(6) 0.4894(5) 0.1946(4) 0.034(2) Uiso 0.50 1 d PU E 1
C92A C 0.6280(6) 0.4411(4) 0.1562(4) 0.0151(17) Uiso 0.50 1 d PU E 1
H92A H 0.5882 0.3979 0.1621 0.018 Uiso 0.50 1 calc PR E 1
C93A C 0.6753(6) 0.4586(5) 0.1071(3) 0.029(2) Uiso 0.50 1 d PU E 1
H93A H 0.6687 0.4257 0.0790 0.034 Uiso 0.50 1 calc PR E 1
C94A C 0.7792(7) 0.5364(5) 0.0464(3) 0.031(2) Uiso 0.50 1 d PU E 1
H94A H 0.7451 0.5839 0.0333 0.037 Uiso 0.50 1 calc PR E 1
H94B H 0.7733 0.4911 0.0238 0.037 Uiso 0.50 1 calc PR E 1
C95A C 0.8855(7) 0.5502(6) 0.0430(4) 0.041(3) Uiso 0.50 1 d PU E 1
H95A H 0.9179 0.5518 0.0071 0.049 Uiso 0.50 1 calc PR E 1
H95B H 0.8946 0.5999 0.0608 0.049 Uiso 0.50 1 calc PR E 1
C96A C 0.5776(6) 0.4992(5) 0.3438(3) 0.038(2) Uiso 0.50 1 d PU E 1
H96A H 0.5998 0.5234 0.3717 0.046 Uiso 0.50 1 calc PR E 1
C97A C 0.6210(6) 0.5109(5) 0.2945(3) 0.033(2) Uiso 0.50 1 d PU E 1
H97A H 0.6722 0.5453 0.2896 0.040 Uiso 0.50 1 calc PR E 1
C98A C 0.5946(6) 0.4745(4) 0.2488(5) 0.0246(19) Uiso 0.50 1 d PU E 1
C99A C 0.5205(5) 0.4221(4) 0.2605(3) 0.031(2) Uiso 0.50 1 d PU E 1
H99A H 0.5006 0.3934 0.2337 0.037 Uiso 0.50 1 calc PR E 1
C00A C 0.4752(8) 0.4115(6) 0.3117(5) 0.046(3) Uiso 0.50 1 d PU E 1
H00A H 0.4256 0.3759 0.3185 0.055 Uiso 0.50 1 calc PR E 1
C01A C 0.4472(7) 0.4456(6) 0.4091(4) 0.058(3) Uiso 0.50 1 d PU E 1
H01A H 0.4922 0.4473 0.4345 0.070 Uiso 0.50 1 calc PR E 1
H01B H 0.4125 0.3967 0.4138 0.070 Uiso 0.50 1 calc PR E 1
C02A C 0.3719(13) 0.5251(10) 0.4125(7) 0.126(6) Uiso 0.50 1 d PU E 1
H02A H 0.3475 0.5356 0.3798 0.151 Uiso 0.50 1 calc PR E 1
H02B H 0.3164 0.5219 0.4404 0.151 Uiso 0.50 1 calc PR E 1
O32B O 0.5130(9) 0.4266(7) 0.4820(4) 0.167(4) Uiso 0.50 1 d PU E -2
H32B H 0.5687 0.4239 0.4645 0.251 Uiso 0.50 1 calc PR E -2
N5B N 0.7062(6) 0.5065(5) 0.1195(3) 0.039(2) Uiso 0.50 1 d PU E -2
N6B N 0.4692(8) 0.4694(6) 0.3753(5) 0.077(3) Uiso 0.50 1 d PU E -2
C89B C 0.7275(6) 0.5568(5) 0.1554(4) 0.0215(19) Uiso 0.50 1 d PU E -2
H89B H 0.7688 0.5982 0.1462 0.026 Uiso 0.50 1 calc PR E -2
C90B C 0.6870(6) 0.5457(5) 0.2061(3) 0.028(2) Uiso 0.50 1 d PU E -2
H90B H 0.7010 0.5795 0.2322 0.034 Uiso 0.50 1 calc PR E -2
C91B C 0.6262(6) 0.4857(4) 0.2185(4) 0.0174(17) Uiso 0.50 1 d PU E -2
C92B C 0.6064(6) 0.4378(5) 0.1819(4) 0.038(2) Uiso 0.50 1 d PU E -2
H92B H 0.5644 0.3965 0.1901 0.045 Uiso 0.50 1 calc PR E -2
C93B C 0.6489(6) 0.4496(5) 0.1310(5) 0.024(2) Uiso 0.50 1 d PU E -2
H93B H 0.6358 0.4158 0.1047 0.029 Uiso 0.50 1 calc PR E -2
C94B C 0.7453(6) 0.5217(5) 0.0653(5) 0.039(2) Uiso 0.50 1 d PU E -2
H94C H 0.7040 0.5659 0.0532 0.047 Uiso 0.50 1 calc PR E -2
H94D H 0.7386 0.4740 0.0449 0.047 Uiso 0.50 1 calc PR E -2
C95B C 0.8481(8) 0.5417(6) 0.0540(4) 0.044(3) Uiso 0.50 1 d PU E -2
H95C H 0.8642 0.5510 0.0168 0.053 Uiso 0.50 1 calc PR E -2
H95D H 0.8540 0.5921 0.0718 0.053 Uiso 0.50 1 calc PR E -2
C96B C 0.5286(10) 0.5360(8) 0.3563(5) 0.097(4) Uiso 0.50 1 d PU E -2
H96B H 0.5278 0.5815 0.3773 0.116 Uiso 0.50 1 calc PR E -2
C97B C 0.5815(9) 0.5326(7) 0.3112(4) 0.072(3) Uiso 0.50 1 d PU E -2
H97B H 0.6267 0.5717 0.3037 0.086 Uiso 0.50 1 calc PR E -2
C98B C 0.5781(6) 0.4781(5) 0.2734(4) 0.029(2) Uiso 0.50 1 d PU E -2
C99B C 0.5129(7) 0.4179(5) 0.2892(5) 0.044(3) Uiso 0.50 1 d PU E -2
H99B H 0.4990 0.3787 0.2663 0.052 Uiso 0.50 1 calc PR E -2
C00B C 0.4748(8) 0.4211(7) 0.3367(5) 0.053(3) Uiso 0.50 1 d PU E -2
H00B H 0.4413 0.3752 0.3462 0.064 Uiso 0.50 1 calc PR E -2
C01B C 0.4011(9) 0.4948(8) 0.4252(4) 0.068(3) Uiso 0.50 1 d PU E -2
H01C H 0.3639 0.5455 0.4194 0.081 Uiso 0.50 1 calc PR E -2
H01D H 0.3540 0.4542 0.4339 0.081 Uiso 0.50 1 calc PR E -2
C02B C 0.4509(13) 0.5043(11) 0.4666(6) 0.169(7) Uiso 0.50 1 d PU E -2
H02C H 0.4030 0.5223 0.4967 0.203 Uiso 0.50 1 calc PR E -2
H02D H 0.4953 0.5470 0.4583 0.203 Uiso 0.50 1 calc PR E -2
O33 O 0.1628(2) 0.22747(19) 0.13737(12) 0.0640(9) Uani 1 1 d . . .
C103 C 0.2529(4) 0.3383(3) 0.1162(2) 0.0812(16) Uani 1 1 d . . .
H10A H 0.2661 0.3139 0.0821 0.122 Uiso 1 1 calc R . .
H10B H 0.3143 0.3435 0.1290 0.122 Uiso 1 1 calc R . .
H10C H 0.2188 0.3910 0.1145 0.122 Uiso 1 1 calc R . .
C104 C 0.1916(3) 0.2878(3) 0.15125(19) 0.0555(12) Uani 1 1 d . . .
C105 C 0.1667(4) 0.3169(3) 0.20499(19) 0.0766(15) Uani 1 1 d . . .
H10D H 0.1283 0.2786 0.2254 0.115 Uiso 1 1 calc R . .
H10E H 0.1287 0.3684 0.2059 0.115 Uiso 1 1 calc R . .
H10F H 0.2265 0.3229 0.2191 0.115 Uiso 1 1 calc R . .
O34 O 0.1038(2) 0.02826(17) 0.31447(9) 0.0520(8) Uani 1 1 d . . .
O35 O 0.6345(4) 0.9785(3) 0.0309(2) 0.180(2) Uani 1 1 d . . .

loop_
_atom_site_aniso_label
_atom_site_aniso_U_11
_atom_site_aniso_U_22
_atom_site_aniso_U_33
_atom_site_aniso_U_23
_atom_site_aniso_U_13
_atom_site_aniso_U_12
P1 0.0285(6) 0.0383(7) 0.0495(7) 0.0062(5) -0.0087(5) -0.0035(5)
F1 0.0581(17) 0.0431(17) 0.123(2) -0.0103(15) -0.0276(16) -0.0091(13)
F2 0.0266(13) 0.0605(17) 0.0697(15) -0.0028(12) -0.0106(11) -0.0051(11)
F3 0.0502(16) 0.105(2) 0.0522(15) 0.0157(14) -0.0143(12) -0.0152(15)
F4 0.0596(17) 0.0455(17) 0.0886(18) -0.0092(13) -0.0066(14) 0.0018(13)
F5 0.0288(14) 0.085(2) 0.0718(16) 0.0151(14) -0.0084(12) -0.0056(13)
F6 0.0593(17) 0.110(2) 0.0545(15) 0.0326(14) -0.0191(13) -0.0268(16)
P2 0.0415(7) 0.0643(9) 0.0452(7) 0.0043(6) -0.0133(5) -0.0255(6)
F7 0.0684(19) 0.121(3) 0.0499(16) 0.0228(15) -0.0149(13) -0.0356(17)
F8 0.0578(18) 0.119(3) 0.0680(18) -0.0152(16) -0.0172(14) 0.0087(17)
F9 0.126(3) 0.073(2) 0.095(2) -0.0017(16) -0.0660(19) -0.0240(19)
F10 0.0638(18) 0.138(3) 0.0440(15) 0.0163(15) -0.0208(13) -0.0452(17)
F11 0.125(3) 0.057(2) 0.120(2) -0.0071(17) -0.052(2) -0.0364(18)
F12 0.0438(17) 0.180(3) 0.0692(18) -0.0192(19) -0.0111(14) 0.0194(19)
P3A 0.070(5) 0.080(5) 0.104(4) -0.021(4) -0.041(4) -0.038(3)
F13A 0.076(9) 0.22(2) 0.064(7) -0.012(8) -0.022(5) -0.090(11)
F14A 0.116(9) 0.166(18) 0.082(7) -0.035(8) 0.006(7) -0.093(10)
F15A 0.118(11) 0.146(14) 0.262(14) -0.092(11) -0.001(11) -0.076(9)
F16A 0.055(6) 0.069(7) 0.152(12) -0.005(8) -0.013(6) -0.013(5)
F17A 0.087(10) 0.100(8) 0.106(10) 0.027(8) -0.044(7) -0.032(8)
F18A 0.048(6) 0.053(6) 0.073(6) -0.003(4) -0.011(5) -0.024(4)
P3B 0.080(5) 0.061(4) 0.181(8) 0.037(4) -0.080(6) -0.030(3)
F13B 0.088(12) 0.132(17) 0.26(3) -0.109(17) -0.082(14) 0.011(9)
F14B 0.168(16) 0.040(5) 0.249(16) 0.012(6) -0.140(13) -0.024(6)
F15B 0.198(17) 0.084(8) 0.152(12) 0.040(8) -0.084(12) -0.074(11)
F16B 0.159(12) 0.074(7) 0.184(13) 0.033(9) -0.127(12) -0.043(7)
F17B 0.086(8) 0.104(10) 0.310(19) 0.043(10) -0.049(10) -0.058(7)
F18B 0.080(8) 0.090(9) 0.193(18) 0.038(8) 0.000(9) 0.005(6)
P4 0.0550(17) 0.0621(18) 0.0568(16) 0.0180(13) -0.0132(12) -0.0068(14)
F19 0.088(4) 0.113(5) 0.054(3) 0.011(3) -0.028(3) -0.034(4)
F20 0.123(6) 0.114(6) 0.101(5) -0.019(4) -0.076(4) 0.041(5)
F21 0.057(3) 0.048(3) 0.065(3) -0.001(2) -0.028(2) 0.012(2)
F22 0.212(11) 0.210(13) 0.065(6) -0.024(5) 0.025(5) -0.147(11)
F23 0.154(7) 0.294(12) 0.048(4) -0.054(5) -0.040(4) 0.163(8)
F24 0.239(10) 0.203(9) 0.079(5) 0.034(5) -0.014(5) -0.163(9)
P5 0.0384(10) 0.0610(12) 0.0346(9) 0.0042(8) -0.0060(7) 0.0102(8)
F25 0.0580(18) 0.079(2) 0.0843(18) 0.0200(15) -0.0239(14) -0.0140(15)
F26 0.0605(17) 0.099(2) 0.0336(13) 0.0070(13) -0.0062(12) 0.0157(15)
F27 0.0543(16) 0.0749(19) 0.0601(15) 0.0033(13) -0.0032(12) 0.0279(14)
O1 0.0339(15) 0.0409(17) 0.0389(16) 0.0016(12) -0.0100(12) -0.0067(13)
O2 0.0431(17) 0.0500(19) 0.0393(16) -0.0065(14) -0.0053(13) -0.0054(15)
O3 0.0480(18) 0.070(2) 0.0356(16) -0.0052(14) -0.0113(14) 0.0145(16)
O4 0.0437(17) 0.0393(17) 0.0379(15) 0.0028(13) -0.0077(13) -0.0017(13)
O5 0.0353(15) 0.0364(16) 0.0284(14) -0.0029(11) -0.0027(12) -0.0107(12)
O6 0.0400(17) 0.0490(19) 0.0555(18) -0.0044(14) -0.0198(14) -0.0123(14)
O7 0.051(2) 0.066(2) 0.0528(19) -0.0115(15) -0.0278(15) -0.0046(16)
O8 0.081(3) 0.064(2) 0.061(2) -0.0084(17) -0.0397(18) 0.0183(19)
O9 0.065(2) 0.054(2) 0.0398(17) -0.0048(14) -0.0264(14) 0.0095(15)
O10 0.0349(15) 0.0334(16) 0.0308(15) -0.0004(11) -0.0123(11) -0.0059(12)
O11 0.0277(14) 0.0299(16) 0.0370(15) 0.0042(12) -0.0014(11) 0.0081(11)
O12 0.0418(17) 0.0375(18) 0.0466(16) -0.0034(13) 0.0031(13) 0.0129(14)
O13 0.0545(18) 0.0413(18) 0.0342(15) 0.0015(12) -0.0186(14) 0.0086(14)
O14 0.0325(15) 0.0253(15) 0.0297(14) -0.0009(11) -0.0073(11) 0.0086(11)
N1 0.0319(18) 0.0248(19) 0.0250(16) 0.0021(13) 0.0012(14) 0.0021(14)
C1 0.031(2) 0.039(3) 0.048(3) 0.003(2) -0.015(2) 0.002(2)
C2 0.019(2) 0.034(2) 0.042(2) 0.0115(19) -0.0079(17) -0.0006(17)
C3 0.025(2) 0.034(2) 0.039(2) 0.0087(19) -0.0103(18) -0.0005(17)
C4 0.023(2) 0.031(2) 0.043(2) 0.0078(19) -0.0041(18) 0.0073(18)
C5 0.025(2) 0.043(3) 0.047(3) 0.012(2) -0.0065(18) 0.005(2)
C6 0.027(2) 0.037(3) 0.064(3) 0.012(2) -0.009(2) -0.0075(19)
C7 0.027(2) 0.025(2) 0.029(2) 0.0018(16) -0.0111(17) 0.0040(17)
C8 0.028(2) 0.022(2) 0.031(2) 0.0046(16) -0.0032(17) 0.0019(17)
C9 0.027(2) 0.025(2) 0.033(2) 0.0021(17) -0.0106(17) -0.0009(16)
C10 0.030(2) 0.022(2) 0.032(2) 0.0023(16) -0.0060(17) 0.0073(17)
C11 0.025(2) 0.036(2) 0.032(2) 0.0045(18) -0.0012(16) 0.0063(18)
C12 0.023(2) 0.026(2) 0.044(2) 0.0075(18) -0.0099(18) 0.0019(16)
C13 0.039(2) 0.036(3) 0.045(3) 0.0038(19) 0.0000(19) -0.004(2)
C14 0.060(3) 0.043(3) 0.043(3) 0.008(2) -0.002(2) -0.009(2)
C15 0.045(3) 0.072(4) 0.057(3) -0.009(3) -0.019(2) 0.004(2)
C16 0.061(3) 0.082(4) 0.035(2) -0.011(2) -0.016(2) 0.007(3)
C17 0.051(3) 0.078(4) 0.034(2) -0.002(2) -0.004(2) 0.017(3)
C18 0.055(3) 0.056(3) 0.040(2) -0.005(2) -0.009(2) 0.003(2)
C19 0.032(2) 0.045(3) 0.042(2) 0.0033(19) -0.0051(19) -0.0094(19)
C20 0.030(2) 0.039(3) 0.037(2) 0.0001(18) -0.0063(17) -0.0066(19)
C21 0.040(3) 0.068(3) 0.075(3) -0.007(3) -0.019(2) -0.021(2)
C22 0.045(3) 0.073(4) 0.094(4) -0.013(3) -0.031(3) -0.013(3)
C23 0.072(4) 0.064(3) 0.061(3) -0.008(2) -0.041(3) 0.006(3)
C24 0.084(4) 0.080(4) 0.043(3) 0.001(3) -0.022(3) 0.011(3)
C25 0.080(4) 0.118(5) 0.040(3) 0.007(3) -0.019(3) 0.021(4)
C26 0.075(4) 0.110(5) 0.038(3) -0.014(3) -0.020(2) 0.036(3)
C27 0.047(3) 0.035(3) 0.056(3) -0.002(2) -0.025(2) 0.000(2)
C28 0.038(2) 0.032(2) 0.047(3) 0.0026(19) -0.0192(19) -0.0031(19)
C29 0.026(2) 0.040(3) 0.043(2) 0.0041(19) -0.0060(18) 0.0085(18)
C30 0.038(2) 0.026(2) 0.034(2) 0.0053(19) 0.0077(18) 0.0006(19)
C31 0.036(2) 0.030(2) 0.026(2) 0.0006(17) 0.0002(17) 0.0048(18)
C32 0.053(3) 0.031(3) 0.040(2) -0.004(2) 0.001(2) 0.003(2)
C33 0.056(3) 0.042(3) 0.035(2) -0.006(2) -0.010(2) -0.001(2)
C34 0.045(3) 0.037(3) 0.029(2) -0.0021(18) -0.0065(18) 0.000(2)
C35 0.039(2) 0.032(2) 0.023(2) 0.0055(17) 0.0022(17) 0.0010(19)
C36 0.033(2) 0.030(2) 0.026(2) 0.0035(18) -0.0022(18) -0.0032(18)
C37 0.040(2) 0.026(2) 0.029(2) 0.0001(17) -0.0081(17) 0.0090(18)
O15 0.0522(18) 0.0362(17) 0.0457(17) -0.0024(13) -0.0222(13) -0.0135(14)
O16 0.095(3) 0.078(3) 0.064(2) -0.0052(19) -0.026(2) -0.018(2)
O17 0.114(3) 0.130(4) 0.075(2) -0.053(2) -0.063(2) 0.043(3)
O19 0.0417(17) 0.060(2) 0.0418(17) -0.0158(14) -0.0134(13) 0.0026(15)
O20 0.0390(16) 0.0352(17) 0.0385(16) -0.0014(12) -0.0057(13) -0.0074(13)
O21 0.064(2) 0.057(2) 0.063(2) 0.0160(16) 0.0211(17) 0.0143(17)
O22 0.0489(19) 0.050(2) 0.0604(19) 0.0131(15) -0.0042(15) -0.0056(15)
O23 0.0455(19) 0.085(3) 0.071(2) 0.0411(18) 0.0088(16) 0.0038(18)
O24 0.0360(16) 0.0485(18) 0.0354(16) 0.0023(13) -0.0006(12) 0.0034(14)
O25 0.0296(14) 0.0298(15) 0.0305(14) -0.0014(12) -0.0081(11) 0.0083(11)
O26 0.0592(19) 0.0394(18) 0.0445(16) -0.0083(13) -0.0128(14) 0.0247(15)
O27 0.0505(18) 0.0516(19) 0.0410(16) -0.0025(13) -0.0275(14) 0.0159(14)
O28 0.0304(14) 0.0256(15) 0.0299(14) -0.0053(11) -0.0085(11) 0.0064(11)
N2 0.0256(17) 0.0262(18) 0.0233(16) -0.0012(13) -0.0031(13) 0.0019(14)
C38 0.029(2) 0.034(2) 0.043(3) 0.005(2) -0.0130(19) 0.0046(18)
C39 0.028(2) 0.033(2) 0.035(2) -0.0004(19) -0.0122(18) 0.0020(18)
C40 0.025(2) 0.031(2) 0.050(3) 0.007(2) -0.0110(19) 0.0023(17)
C41 0.024(2) 0.033(2) 0.037(2) 0.0044(18) -0.0097(17) 0.0066(18)
C42 0.032(2) 0.032(2) 0.047(3) 0.009(2) -0.0072(19) 0.0026(19)
C43 0.031(2) 0.032(3) 0.064(3) 0.009(2) -0.014(2) -0.0026(19)
C44 0.031(2) 0.034(2) 0.042(3) -0.008(2) -0.0167(19) 0.0108(19)
C45 0.028(2) 0.033(2) 0.033(2) 0.0004(18) -0.0064(18) 0.0125(18)
C46 0.027(2) 0.027(2) 0.039(2) 0.0000(18) -0.0095(18) 0.0046(17)
C47 0.028(2) 0.025(2) 0.033(2) -0.0014(17) -0.0084(17) 0.0085(17)
C48 0.028(2) 0.035(2) 0.039(2) 0.0072(19) -0.0008(17) 0.0108(18)
C49 0.032(2) 0.030(2) 0.045(3) -0.0015(19) -0.0119(19) 0.0017(18)
C50 0.052(3) 0.044(3) 0.075(3) -0.004(2) -0.021(2) -0.016(2)
C51 0.097(5) 0.063(4) 0.085(4) 0.001(3) -0.049(3) -0.032(3)
C52 0.164(7) 0.119(6) 0.037(3) -0.009(3) -0.023(3) -0.062(5)
C53 0.138(6) 0.117(6) 0.067(4) -0.034(4) -0.043(4) -0.013(5)
C57 0.055(3) 0.080(4) 0.055(3) -0.023(3) -0.016(2) -0.005(3)
C58 0.052(3) 0.041(3) 0.049(3) -0.003(2) 0.007(2) -0.018(2)
C59 0.055(3) 0.031(3) 0.051(3) -0.006(2) 0.005(2) 0.001(2)
C60 0.063(3) 0.067(4) 0.056(3) 0.017(2) 0.006(3) 0.008(3)
C61 0.086(4) 0.043(3) 0.054(3) 0.011(2) 0.002(3) -0.021(3)
C62 0.064(4) 0.101(5) 0.103(4) 0.054(4) -0.020(3) -0.032(3)
C63 0.044(3) 0.118(5) 0.099(4) 0.061(4) 0.009(3) -0.002(3)
C64 0.043(3) 0.084(4) 0.060(3) 0.029(3) 0.004(2) 0.013(3)
C65 0.043(3) 0.061(3) 0.055(3) 0.018(2) -0.003(2) 0.000(2)
C66 0.028(2) 0.047(3) 0.042(2) 0.004(2) -0.0152(18) 0.0148(19)
C67 0.038(2) 0.028(2) 0.029(2) 0.0015(18) -0.0021(18) 0.0084(19)
C68 0.031(2) 0.024(2) 0.025(2) -0.0014(16) -0.0018(16) -0.0011(17)
C69 0.044(3) 0.022(2) 0.035(2) -0.0034(17) 0.0025(19) 0.0003(18)
C70 0.047(3) 0.040(3) 0.031(2) -0.0104(19) -0.0061(19) -0.014(2)
C71 0.033(2) 0.041(3) 0.029(2) -0.0030(18) -0.0094(17) -0.0078(19)
C72 0.026(2) 0.032(2) 0.025(2) -0.0004(17) -0.0004(16) -0.0024(17)
C73 0.025(2) 0.037(3) 0.036(2) -0.0006(19) -0.0043(18) 0.0028(18)
C74 0.039(2) 0.032(2) 0.040(2) -0.0019(18) -0.0127(18) 0.0130(19)
O29 0.0458(17) 0.0492(18) 0.0408(16) -0.0100(13) 0.0000(13) -0.0211(14)
O30 0.107(3) 0.043(2) 0.136(3) 0.004(2) 0.032(3) 0.001(2)
N3 0.0302(18) 0.035(2) 0.0285(18) -0.0024(14) -0.0053(14) -0.0028(15)
N4 0.042(2) 0.032(2) 0.065(3) 0.0177(18) -0.0081(19) -0.0074(17)
C75 0.039(2) 0.039(3) 0.026(2) -0.0078(18) -0.0087(18) 0.000(2)
C76 0.038(2) 0.033(2) 0.035(2) -0.0067(18) -0.0149(19) -0.0042(19)
C77 0.023(2) 0.024(2) 0.036(2) 0.0023(17) -0.0152(17) 0.0038(16)
C78 0.025(2) 0.032(2) 0.028(2) 0.0014(17) -0.0057(16) 0.0021(17)
C79 0.031(2) 0.035(2) 0.033(2) -0.0046(18) -0.0099(18) 0.0011(18)
C80 0.029(2) 0.043(3) 0.040(2) -0.0001(19) -0.0019(18) -0.0049(19)
C81 0.038(2) 0.034(3) 0.049(2) -0.0038(19) -0.0009(19) -0.009(2)
C82 0.040(3) 0.028(3) 0.073(3) 0.000(2) -0.017(2) -0.001(2)
C83 0.033(2) 0.034(3) 0.048(2) -0.001(2) -0.0152(19) 0.000(2)
C84 0.023(2) 0.023(2) 0.046(2) 0.0035(18) -0.0139(18) 0.0086(17)
C85 0.031(2) 0.028(2) 0.039(2) 0.0076(18) -0.0135(18) -0.0004(18)
C86 0.042(3) 0.037(3) 0.047(3) 0.014(2) -0.016(2) -0.001(2)
C87 0.067(3) 0.036(3) 0.083(3) 0.016(2) 0.003(3) -0.019(3)
C88 0.063(4) 0.066(4) 0.131(5) 0.023(4) 0.003(3) -0.020(3)
O31 0.068(2) 0.0423(19) 0.0668(19) -0.0133(15) -0.0290(16) 0.0110(16)
O33 0.056(2) 0.051(2) 0.086(2) -0.0024(18) -0.0079(17) -0.0178(17)
C103 0.065(4) 0.064(4) 0.105(4) 0.004(3) 0.024(3) -0.018(3)
C104 0.036(3) 0.045(3) 0.083(4) -0.001(3) 0.000(2) -0.005(2)
C105 0.076(4) 0.064(4) 0.090(4) -0.003(3) -0.007(3) -0.023(3)
O34 0.0538(19) 0.059(2) 0.0478(17) -0.0102(14) -0.0248(14) -0.0024(15)
O35 0.155(5) 0.144(5) 0.254(6) 0.037(4) -0.062(5) -0.026(4)

loop_
_atom_type_symbol
_atom_type_description
_atom_type_scat_dispersion_real
_atom_type_scat_dispersion_imag
_atom_type_scat_source
C C 0.0033 0.0016 'International Tables Vol C Tables 4.2.6.8 and 6.1.1.4'
H H 0.0000 0.0000 'International Tables Vol C Tables 4.2.6.8 and 6.1.1.4'
N N 0.0061 0.0033 'International Tables Vol C Tables 4.2.6.8 and 6.1.1.4'
O O 0.0106 0.0060 'International Tables Vol C Tables 4.2.6.8 and 6.1.1.4'
F F 0.0171 0.0103 'International Tables Vol C Tables 4.2.6.8 and 6.1.1.4'
P P 0.1023 0.0942 'International Tables Vol C Tables 4.2.6.8 and 6.1.1.4'

loop_
_geom_angle_atom_site_label_1
_geom_angle_atom_site_label_2
_geom_angle_atom_site_label_3
_geom_angle
_geom_angle_site_symmetry_1
_geom_angle_site_symmetry_3
_geom_angle_publ_flag
F6 P1 F5 90.68(13) . . ?
F6 P1 F1 90.50(16) . . ?
F5 P1 F1 90.21(14) . . ?
F6 P1 F3 179.04(14) . . ?
F5 P1 F3 90.27(13) . . ?
F1 P1 F3 89.70(15) . . ?
F6 P1 F2 89.55(13) . . ?
F5 P1 F2 179.76(17) . . ?
F1 P1 F2 89.87(13) . . ?
F3 P1 F2 89.50(13) . . ?
F6 P1 F4 89.85(14) . . ?
F5 P1 F4 91.04(14) . . ?
F1 P1 F4 178.71(16) . . ?
F3 P1 F4 89.94(14) . . ?
F2 P1 F4 88.89(13) . . ?
F12 P2 F11 98.2(2) . . ?
F12 P2 F7 91.27(16) . . ?
F11 P2 F7 91.60(17) . . ?
F12 P2 F10 92.01(16) . . ?
F11 P2 F10 91.68(16) . . ?
F7 P2 F10 175.00(18) . . ?
F12 P2 F9 88.55(18) . . ?
F11 P2 F9 173.2(2) . . ?
F7 P2 F9 87.33(15) . . ?
F10 P2 F9 88.97(15) . . ?
F12 P2 F8 174.7(2) . . ?
F11 P2 F8 87.01(17) . . ?
F7 P2 F8 89.78(15) . . ?
F10 P2 F8 86.62(15) . . ?
F9 P2 F8 86.29(17) . . ?
F17A P3A F14A 174.6(12) . . ?
F17A P3A F13A 91.2(9) . . ?
F14A P3A F13A 90.5(8) . . ?
F17A P3A F16A 90.2(9) . . ?
F14A P3A F16A 87.7(12) . . ?
F13A P3A F16A 176.0(13) . . ?
F17A P3A F15A 91.1(12) . . ?
F14A P3A F15A 83.8(11) . . ?
F13A P3A F15A 90.9(9) . . ?
F16A P3A F15A 85.3(12) . . ?
F17A P3A F18A 90.7(11) . . ?
F14A P3A F18A 94.2(11) . . ?
F13A P3A F18A 96.3(10) . . ?
F16A P3A F18A 87.4(12) . . ?
F15A P3A F18A 172.5(11) . . ?
F17B P3B F13B 174.5(11) . . ?
F17B P3B F18B 85.8(10) . . ?
F13B P3B F18B 90.4(12) . . ?
F17B P3B F14B 91.3(8) . . ?
F13B P3B F14B 92.4(10) . . ?
F18B P3B F14B 177.1(12) . . ?
F17B P3B F16B 88.4(9) . . ?
F13B P3B F16B 95.5(12) . . ?
F18B P3B F16B 87.7(10) . . ?
F14B P3B F16B 92.9(9) . . ?
F17B P3B F15B 86.8(10) . . ?
F13B P3B F15B 88.8(10) . . ?
F18B P3B F15B 85.9(11) . . ?
F14B P3B F15B 93.3(8) . . ?
F16B P3B F15B 172.3(11) . . ?
F24 P4 F23 89.1(6) . . ?
F24 P4 F20 91.4(5) . . ?
F23 P4 F20 179.5(6) . . ?
F24 P4 F22 177.6(6) . . ?
F23 P4 F22 89.1(7) . . ?
F20 P4 F22 90.4(6) . . ?
F24 P4 F19 93.4(3) . . ?
F23 P4 F19 90.3(3) . . ?
F20 P4 F19 89.6(3) . . ?
F22 P4 F19 88.1(3) . . ?
F24 P4 F21 86.7(3) . . ?
F23 P4 F21 91.1(3) . . ?
F20 P4 F21 88.9(3) . . ?
F22 P4 F21 91.8(3) . . ?
F19 P4 F21 178.5(3) . . ?
F25 P5 F25 180.000(1) . 2_676 ?
F25 P5 F26 89.41(13) . 2_676 ?
F25 P5 F26 90.59(13) 2_676 2_676 ?
F25 P5 F26 90.59(13) . . ?
F25 P5 F26 89.41(13) 2_676 . ?
F26 P5 F26 180.000(2) 2_676 . ?
F25 P5 F27 90.55(14) . . ?
F25 P5 F27 89.45(14) 2_676 . ?
F26 P5 F27 89.10(12) 2_676 . ?
F26 P5 F27 90.90(12) . . ?
F25 P5 F27 89.45(14) . 2_676 ?
F25 P5 F27 90.55(14) 2_676 2_676 ?
F26 P5 F27 90.90(12) 2_676 2_676 ?
F26 P5 F27 89.10(12) . 2_676 ?
F27 P5 F27 180.000(1) . 2_676 ?
C2 O1 C13 115.6(3) . . ?
C15 O2 C14 114.2(3) . . ?
C16 O3 C17 112.2(3) . . ?
C19 O4 C18 114.5(3) . . ?
C8 O5 C20 117.3(3) . . ?
C1 O6 C21 116.9(3) . . ?
C23 O7 C22 114.2(3) . . ?
C24 O8 C25 113.7(4) . . ?
C27 O9 C26 113.6(3) . . ?
C7 O10 C28 116.1(3) . . ?
C30 O11 C29 113.7(3) . . ?
C36 O14 C37 113.9(3) . . ?
C31 N1 C35 116.2(3) . . ?
O6 C1 C6 125.3(4) . . ?
O6 C1 C2 115.4(4) . . ?
C6 C1 C2 119.2(4) . . ?
O1 C2 C3 124.8(3) . . ?
O1 C2 C1 115.8(3) . . ?
C3 C2 C1 119.4(3) . . ?
C2 C3 C4 121.5(3) . . ?
C5 C4 C3 118.8(4) . . ?
C5 C4 C29 122.2(3) . . ?
C3 C4 C29 118.9(3) . . ?
C4 C5 C6 121.0(4) . . ?
C1 C6 C5 120.1(4) . . ?
O10 C7 C12 125.3(3) . . ?
O10 C7 C8 115.5(3) . . ?
C12 C7 C8 119.2(3) . . ?
O5 C8 C9 125.2(3) . . ?
O5 C8 C7 115.0(3) . . ?
C9 C8 C7 119.8(3) . . ?
C8 C9 C10 121.0(3) . . ?
C11 C10 C9 118.9(3) . . ?
C11 C10 C37 121.6(3) . . ?
C9 C10 C37 119.5(3) . . ?
C10 C11 C12 120.8(3) . . ?
C7 C12 C11 120.4(3) . . ?
O1 C13 C14 109.8(3) . . ?
O2 C14 C13 114.1(3) . . ?
O2 C15 C16 109.1(4) . . ?
O3 C16 C15 109.4(3) . . ?
O3 C17 C18 108.5(3) . . ?
O4 C18 C17 108.4(3) . . ?
O4 C19 C20 113.2(3) . . ?
O5 C20 C19 106.9(3) . . ?
O6 C21 C22 107.5(4) . . ?
O7 C22 C21 108.7(3) . . ?
O7 C23 C24 108.8(3) . . ?
O8 C24 C23 109.9(4) . . ?
O8 C25 C26 109.6(5) . . ?
O9 C26 C25 108.4(4) . . ?
O9 C27 C28 108.5(3) . . ?
O10 C28 C27 108.0(3) . . ?
O11 C29 C4 111.0(3) . . ?
O12 C30 O11 123.4(4) . . ?
O12 C30 C31 122.7(3) . . ?
O11 C30 C31 114.0(3) . . ?
N1 C31 C32 123.8(3) . . ?
N1 C31 C30 119.4(3) . . ?
C32 C31 C30 116.7(3) . . ?
C33 C32 C31 119.3(4) . . ?
C32 C33 C34 118.4(4) . . ?
C33 C34 C35 118.1(4) . . ?
N1 C35 C34 124.1(3) . . ?
N1 C35 C36 119.2(3) . . ?
C34 C35 C36 116.7(3) . . ?
O13 C36 O14 123.7(3) . . ?
O13 C36 C35 122.2(3) . . ?
O14 C36 C35 114.2(3) . . ?
O14 C37 C10 108.9(3) . . ?
C38 O15 C50 115.9(3) . . ?
C51 O16 C52 113.9(4) . . ?
C54B O17 C54A 45.8(5) . . ?
C54B O17 C53 121.9(6) . . ?
C54A O17 C53 119.9(5) . . ?
C56A O18A C55A 113.7(5) . . ?
C56B O18B C55B 110.6(10) . . ?
C44 O19 C57 114.8(3) . . ?
C39 O20 C58 115.1(3) . . ?
C59 O21 C60 113.5(3) . . ?
C62 O22 C61 113.7(4) . . ?
C64 O23 C63 113.0(3) . . ?
C45 O24 C65 116.2(3) . . ?
C67 O25 C66 112.8(3) . . ?
C73 O28 C74 113.3(3) . . ?
C68 N2 C72 116.2(3) . . ?
O15 C38 C43 125.2(4) . . ?
O15 C38 C39 116.3(3) . . ?
C43 C38 C39 118.5(4) . . ?
O20 C39 C40 124.2(3) . . ?
O20 C39 C38 115.8(3) . . ?
C40 C39 C38 119.9(4) . . ?
C39 C40 C41 120.7(4) . . ?
C42 C41 C40 119.2(3) . . ?
C42 C41 C66 121.4(4) . . ?
C40 C41 C66 119.1(3) . . ?
C41 C42 C43 120.5(4) . . ?
C42 C43 C38 121.3(4) . . ?
O19 C44 C49 124.9(4) . . ?
O19 C44 C45 115.0(4) . . ?
C49 C44 C45 120.1(3) . . ?
O24 C45 C46 123.9(3) . . ?
O24 C45 C44 117.3(3) . . ?
C46 C45 C44 118.9(4) . . ?
C45 C46 C47 121.3(4) . . ?
C48 C47 C46 118.7(3) . . ?
C48 C47 C74 120.3(3) . . ?
C46 C47 C74 120.8(3) . . ?
C47 C48 C49 121.5(4) . . ?
C44 C49 C48 119.6(4) . . ?
O15 C50 C51 108.8(4) . . ?
O16 C51 C50 109.9(4) . . ?
C53 C52 O16 111.9(4) . . ?
O17 C53 C52 114.4(5) . . ?
O17 C54A C55A 114.9(6) . . ?
O18A C55A C54A 115.4(6) . . ?
O18A C56A C57 102.5(5) . . ?
O17 C54B C55B 96.3(10) . . ?
O18B C55B C54B 121.2(10) . . ?
O18B C56B C57 98.1(8) . . ?
O19 C57 C56B 121.5(7) . . ?
O19 C57 C56A 102.4(4) . . ?
O20 C58 C59 109.6(3) . . ?
O21 C59 C58 111.5(3) . . ?
O21 C60 C61 110.1(4) . . ?
O22 C61 C60 107.8(4) . . ?
O22 C62 C63 110.5(5) . . ?
O23 C63 C62 109.3(4) . . ?
O23 C64 C65 108.5(3) . . ?
O24 C65 C64 111.7(4) . . ?
O25 C66 C41 109.9(3) . . ?
O26 C67 O25 125.0(3) . . ?
O26 C67 C68 121.4(3) . . ?
O25 C67 C68 113.6(3) . . ?
N2 C68 C69 123.4(3) . . ?
N2 C68 C67 118.7(3) . . ?
C69 C68 C67 117.8(3) . . ?
C70 C69 C68 119.5(3) . . ?
C69 C70 C71 118.2(3) . . ?
C70 C71 C72 118.6(3) . . ?
N2 C72 C71 124.0(3) . . ?
N2 C72 C73 118.3(3) . . ?
C71 C72 C73 117.7(3) . . ?
O27 C73 O28 124.9(3) . . ?
O27 C73 C72 121.9(3) . . ?
O28 C73 C72 113.2(3) . . ?
O28 C74 C47 108.2(3) . . ?
C75 N3 C79 120.2(3) . . ?
C75 N3 C80 120.0(3) . . ?
C79 N3 C80 119.8(3) . . ?
C82 N4 C86 121.4(4) . . ?
C82 N4 C87 117.4(4) . . ?
C86 N4 C87 121.2(4) . . ?
N3 C75 C76 120.5(3) . . ?
C75 C76 C77 120.7(3) . . ?
C78 C77 C76 117.2(3) . . ?
C78 C77 C84 121.2(3) . . ?
C76 C77 C84 121.6(3) . . ?
C79 C78 C77 120.8(3) . . ?
N3 C79 C78 120.6(3) . . ?
N3 C80 C81 110.1(3) . . ?
O29 C81 C80 108.4(3) . . ?
N4 C82 C83 120.2(4) . . ?
C82 C83 C84 120.0(4) . . ?
C85 C84 C83 117.3(3) . . ?
C85 C84 C77 121.4(3) . . ?
C83 C84 C77 121.3(3) . . ?
C86 C85 C84 120.1(3) . . ?
N4 C86 C85 121.0(4) . . ?
N4 C87 C88 109.9(4) . . ?
O30 C88 C87 110.2(4) . . ?
C93A N5A C89A 124.0(10) . . ?
C93A N5A C94A 120.5(8) . . ?
C89A N5A C94A 115.5(7) . . ?
C96A N6A C00A 120.9(8) . . ?
C96A N6A C01A 117.9(8) . . ?
C00A N6A C01A 121.2(9) . . ?
N5A C89A C90A 116.3(9) . . ?
C89A C90A C91A 121.5(10) . . ?
C92A C91A C90A 120.6(10) . . ?
C92A C91A C98A 119.6(9) . . ?
C90A C91A C98A 119.9(9) . . ?
C91A C92A C93A 116.0(8) . . ?
N5A C93A C92A 121.7(8) . . ?
N5A C94A C95A 114.9(7) . . ?
O31 C95A C94A 100.8(7) . . ?
N6A C96A C97A 118.7(8) . . ?
C96A C97A C98A 125.2(9) . . ?
C99A C98A C97A 112.9(10) . . ?
C99A C98A C91A 122.8(7) . . ?
C97A C98A C91A 124.3(8) . . ?
C98A C99A C00A 121.2(9) . . ?
N6A C00A C99A 120.9(10) . . ?
N6A C01A C02A 100.4(9) . . ?
O32A C02A C01A 99.5(11) . . ?
C93B N5B C89B 122.3(10) . . ?
C93B N5B C94B 120.1(9) . . ?
C89B N5B C94B 117.5(9) . . ?
C00B N6B C96B 105.7(12) . . ?
C00B N6B C01B 140.5(11) . . ?
C96B N6B C01B 109.9(10) . . ?
N5B C89B C90B 118.0(9) . . ?
C91B C90B C89B 120.0(8) . . ?
C92B C91B C90B 120.2(10) . . ?
C92B C91B C98B 120.8(9) . . ?
C90B C91B C98B 118.9(7) . . ?
C91B C92B C93B 118.8(9) . . ?
N5B C93B C92B 120.7(8) . . ?
N5B C94B C95B 116.9(9) . . ?
O31 C95B C94B 115.5(8) . . ?
C97B C96B N6B 120.9(12) . . ?
C96B C97B C98B 126.3(12) . . ?
C97B C98B C99B 113.1(9) . . ?
C97B C98B C91B 124.2(8) . . ?
C99B C98B C91B 122.2(8) . . ?
C00B C99B C98B 114.9(10) . . ?
C99B C00B N6B 137.8(14) . . ?
C02B C01B N6B 113.1(12) . . ?
C01B C02B O32B 115.4(15) . . ?
O33 C104 C103 122.6(5) . . ?
O33 C104 C105 121.8(4) . . ?
C103 C104 C105 115.5(4) . . ?

loop_
_geom_bond_atom_site_label_1
_geom_bond_atom_site_label_2
_geom_bond_distance
_geom_bond_site_symmetry_2
_geom_bond_publ_flag
P1 F6 1.580(2) . ?
P1 F5 1.583(2) . ?
P1 F1 1.584(3) . ?
P1 F3 1.591(2) . ?
P1 F2 1.592(2) . ?
P1 F4 1.595(3) . ?
P2 F12 1.542(3) . ?
P2 F11 1.547(3) . ?
P2 F7 1.575(2) . ?
P2 F10 1.586(2) . ?
P2 F9 1.602(3) . ?
P2 F8 1.629(3) . ?
P3A F17A 1.570(13) . ?
P3A F14A 1.573(13) . ?
P3A F13A 1.577(12) . ?
P3A F16A 1.582(13) . ?
P3A F15A 1.584(13) . ?
P3A F18A 1.605(12) . ?
P3B F17B 1.553(12) . ?
P3B F13B 1.562(12) . ?
P3B F18B 1.582(12) . ?
P3B F14B 1.587(11) . ?
P3B F16B 1.605(11) . ?
P3B F15B 1.618(12) . ?
P4 F24 1.508(6) . ?
P4 F23 1.519(6) . ?
P4 F20 1.520(6) . ?
P4 F22 1.573(8) . ?
P4 F19 1.589(5) . ?
P4 F21 1.622(5) . ?
P5 F25 1.592(3) . ?
P5 F25 1.592(3) 2_676 ?
P5 F26 1.594(2) 2_676 ?
P5 F26 1.594(2) . ?
P5 F27 1.595(2) . ?
P5 F27 1.595(2) 2_676 ?
O1 C2 1.374(4) . ?
O1 C13 1.429(4) . ?
O2 C15 1.393(5) . ?
O2 C14 1.421(5) . ?
O3 C16 1.414(5) . ?
O3 C17 1.420(4) . ?
O4 C19 1.423(4) . ?
O4 C18 1.435(4) . ?
O5 C8 1.371(4) . ?
O5 C20 1.430(4) . ?
O6 C1 1.371(4) . ?
O6 C21 1.431(5) . ?
O7 C23 1.402(5) . ?
O7 C22 1.425(5) . ?
O8 C24 1.398(5) . ?
O8 C25 1.411(6) . ?
O9 C27 1.418(4) . ?
O9 C26 1.420(4) . ?
O10 C7 1.371(4) . ?
O10 C28 1.433(4) . ?
O11 C30 1.342(4) . ?
O11 C29 1.465(4) . ?
O12 C30 1.207(4) . ?
O13 C36 1.217(4) . ?
O14 C36 1.335(4) . ?
O14 C37 1.474(4) . ?
N1 C31 1.335(4) . ?
N1 C35 1.344(4) . ?
C1 C6 1.381(5) . ?
C1 C2 1.414(5) . ?
C2 C3 1.374(5) . ?
C3 C4 1.391(5) . ?
C4 C5 1.374(5) . ?
C4 C29 1.481(5) . ?
C5 C6 1.394(5) . ?
C7 C12 1.387(5) . ?
C7 C8 1.404(5) . ?
C8 C9 1.379(4) . ?
C9 C10 1.403(5) . ?
C10 C11 1.374(5) . ?
C10 C37 1.486(4) . ?
C11 C12 1.394(5) . ?
C13 C14 1.489(5) . ?
C15 C16 1.509(6) . ?
C17 C18 1.508(5) . ?
C19 C20 1.496(5) . ?
C21 C22 1.489(6) . ?
C23 C24 1.486(6) . ?
C25 C26 1.494(6) . ?
C27 C28 1.489(5) . ?
C30 C31 1.494(5) . ?
C31 C32 1.386(5) . ?
C32 C33 1.379(5) . ?
C33 C34 1.385(5) . ?
C34 C35 1.398(5) . ?
C35 C36 1.479(5) . ?
O15 C38 1.362(4) . ?
O15 C50 1.430(4) . ?
O16 C51 1.414(6) . ?
O16 C52 1.463(5) . ?
O17 C54B 1.312(10) . ?
O17 C54A 1.359(7) . ?
O17 C53 1.397(7) . ?
O18A C56A 1.414(7) . ?
O18A C55A 1.417(6) . ?
O18B C56B 1.420(12) . ?
O18B C55B 1.475(11) . ?
O19 C44 1.371(4) . ?
O19 C57 1.439(5) . ?
O20 C39 1.369(4) . ?
O20 C58 1.439(4) . ?
O21 C59 1.390(4) . ?
O21 C60 1.429(5) . ?
O22 C62 1.402(5) . ?
O22 C61 1.430(5) . ?
O23 C64 1.421(5) . ?
O23 C63 1.424(5) . ?
O24 C45 1.374(4) . ?
O24 C65 1.422(5) . ?
O25 C67 1.323(4) . ?
O25 C66 1.475(4) . ?
O26 C67 1.200(4) . ?
O27 C73 1.205(4) . ?
O28 C73 1.331(4) . ?
O28 C74 1.470(4) . ?
N2 C68 1.332(4) . ?
N2 C72 1.343(4) . ?
C38 C43 1.390(5) . ?
C38 C39 1.413(5) . ?
C39 C40 1.388(5) . ?
C40 C41 1.406(5) . ?
C41 C42 1.379(5) . ?
C41 C66 1.487(5) . ?
C42 C43 1.388(5) . ?
C44 C49 1.379(5) . ?
C44 C45 1.405(5) . ?
C45 C46 1.384(5) . ?
C46 C47 1.384(5) . ?
C47 C48 1.378(5) . ?
C47 C74 1.486(5) . ?
C48 C49 1.379(5) . ?
C50 C51 1.503(6) . ?
C52 C53 1.431(8) . ?
C54A C55A 1.563(8) . ?
C56A C57 1.530(7) . ?
C54B C55B 1.517(12) . ?
C56B C57 1.470(11) . ?
C58 C59 1.494(5) . ?
C60 C61 1.510(6) . ?
C62 C63 1.471(7) . ?
C64 C65 1.492(5) . ?
C67 C68 1.502(5) . ?
C68 C69 1.390(5) . ?
C69 C70 1.369(5) . ?
C70 C71 1.380(5) . ?
C71 C72 1.385(5) . ?
C72 C73 1.506(5) . ?
O29 C81 1.428(4) . ?
O30 C88 1.415(6) . ?
N3 C75 1.350(4) . ?
N3 C79 1.353(4) . ?
N3 C80 1.482(4) . ?
N4 C82 1.336(5) . ?
N4 C86 1.338(5) . ?
N4 C87 1.488(5) . ?
C75 C76 1.360(5) . ?
C76 C77 1.394(5) . ?
C77 C78 1.387(5) . ?
C77 C84 1.479(5) . ?
C78 C79 1.358(5) . ?
C80 C81 1.515(5) . ?
C82 C83 1.386(5) . ?
C83 C84 1.402(5) . ?
C84 C85 1.401(5) . ?
C85 C86 1.368(5) . ?
C87 C88 1.525(7) . ?
O31 C95A 1.426(9) . ?
O31 C95B 1.461(10) . ?
O32A C02A 1.462(17) . ?
N5A C93A 1.319(11) . ?
N5A C89A 1.335(11) . ?
N5A C94A 1.497(11) . ?
N6A C96A 1.351(11) . ?
N6A C00A 1.391(13) . ?
N6A C01A 1.599(13) . ?
C89A C90A 1.376(14) . ?
C90A C91A 1.398(12) . ?
C91A C92A 1.354(11) . ?
C91A C98A 1.517(12) . ?
C92A C93A 1.408(12) . ?
C94A C95A 1.511(13) . ?
C96A C97A 1.373(12) . ?
C97A C98A 1.469(12) . ?
C98A C99A 1.414(11) . ?
C99A C00A 1.421(14) . ?
C01A C02A 1.633(18) . ?
O32B C02B 1.603(18) . ?
N5B C93B 1.306(12) . ?
N5B C89B 1.358(11) . ?
N5B C94B 1.485(13) . ?
N6B C00B 1.298(15) . ?
N6B C96B 1.492(16) . ?
N6B C01B 1.543(16) . ?
C89B C90B 1.392(13) . ?
C90B C91B 1.381(12) . ?
C91B C92B 1.340(11) . ?
C91B C98B 1.515(12) . ?
C92B C93B 1.406(12) . ?
C94B C95B 1.486(13) . ?
C96B C97B 1.302(15) . ?
C97B C98B 1.369(13) . ?
C98B C99B 1.438(13) . ?
C99B C00B 1.289(15) . ?
C01B C02B 1.403(17) . ?
O33 C104 1.203(5) . ?
C103 C104 1.479(6) . ?
C104 C105 1.487(6) . ?

loop_
_platon_squeeze_void_nr
_platon_squeeze_void_average_x
_platon_squeeze_void_average_y
_platon_squeeze_void_average_z
_platon_squeeze_void_volume
_platon_squeeze_void_count_electrons
1 0.277 0.741 0.490 119.3 3.8
2 0.378 0.968 0.871 12.0 0.3
3 0.430 0.119 0.788 9.9 -0.1
4 0.569 0.881 0.212 9.8 -0.2
5 0.723 0.259 0.510 119.2 3.8
6 0.622 0.032 0.129 12.0 0.3
